data_2214669
loop_
_publ_author_name
'Kumaradhas, P.'
'David Stephen, A.'
'Sathish Roy'
'Balakrishna Kalluraya'
'Sridar, B.'

_publ_section_title
;Ethyl
 4-(4,5-dimethoxy-2-nitrophenyl)-6-methyl-1-phenyl-2-thioxo-1,2,3,4-tetrahydropyrimidine-5-carboxylate
;
_journal_coeditor_code HB2430
_journal_issue 8
_journal_name_full 'Acta Crystallographica Section E'
_journal_page_first o3403
_journal_page_last o3403
_journal_paper_doi 10.1107/S1600536807031534
_journal_volume 63
_journal_year 2007
_chemical_formula_iupac 'C22 H23 N3 O6 S'
_chemical_formula_moiety 'C22 H23 N3 O6 S'
_chemical_formula_sum 'C22 H23 N3 O6 S'
_chemical_formula_weight 457.49
_chemical_name_systematic
;
Ethyl 4-(4,5-dimethoxy-2-nitrophenyl)-6-methyl-1-phenyl-2-thioxo-1,2,3,4-\
tetrahydropyrimidine-5-carboxylate
;
_space_group_IT_number 2
_symmetry_cell_setting triclinic
_symmetry_space_group_name_Hall '-P 1'
_symmetry_space_group_name_H-M 'P -1'
_audit_creation_method 'WinGX routine CIF_UPDATE'
_cell_angle_alpha 86.620(2)
_cell_angle_beta 78.262(2)
_cell_angle_gamma 68.395(2)
_cell_formula_units_Z 2
_cell_length_a 8.1475(8)
_cell_length_b 10.3588(10)
_cell_length_c 14.8263(15)
_cell_measurement_reflns_used 25
_cell_measurement_temperature 296(2)
_cell_measurement_theta_max 11
_cell_measurement_theta_min 5
_cell_volume 1138.9(2)
_computing_cell_refinement SAINT
_computing_data_collection 'APEX (Bruker, 2000)'
_computing_data_reduction 'SAINT (Bruker, 2000)'
_computing_molecular_graphics 'ORTEP-3 (Farrugia, 1997)'
_computing_publication_material 'WinGX (Farrugia, 1999)'
_computing_structure_refinement 'SHELXL97 (Sheldrick, 1997)'
_computing_structure_solution 'SHELXS97 (Sheldrick, 1997)'
_diffrn_measured_fraction_theta_full 0.997
_diffrn_measured_fraction_theta_max 0.95
_diffrn_measurement_device_type 'Bruker APEX II CCD'
_diffrn_measurement_method \w
_diffrn_radiation_type MoK\a
_diffrn_radiation_wavelength 0.71073
_diffrn_reflns_av_R_equivalents 0.0168
_diffrn_reflns_limit_h_max 10
_diffrn_reflns_limit_h_min -10
_diffrn_reflns_limit_k_max 13
_diffrn_reflns_limit_k_min -13
_diffrn_reflns_limit_l_max 18
_diffrn_reflns_limit_l_min -19
_diffrn_reflns_number 13201
_diffrn_reflns_theta_full 25
_diffrn_reflns_theta_max 28.02
_diffrn_reflns_theta_min 2.11
_exptl_absorpt_coefficient_mu 0.185
_exptl_absorpt_correction_type none
_exptl_crystal_colour 'Pale Yellow'
_exptl_crystal_density_diffrn 1.334
_exptl_crystal_density_method 'not measured'
_exptl_crystal_description block
_exptl_crystal_F_000 480
_exptl_crystal_size_max 0.21
_exptl_crystal_size_mid 0.11
_exptl_crystal_size_min 0.08
_refine_diff_density_max 0.324
_refine_diff_density_min -0.219
_refine_ls_extinction_method none
_refine_ls_goodness_of_fit_ref 1.086
_refine_ls_hydrogen_treatment constr
_refine_ls_matrix_type full
_refine_ls_number_parameters 302
_refine_ls_number_reflns 5229
_refine_ls_number_restraints 0
_refine_ls_restrained_S_all 1.086
_refine_ls_R_factor_gt 0.0439
_refine_ls_shift/su_max 0.001
_refine_ls_structure_factor_coef Fsqd
_refine_ls_weighting_details 'calc w=1/[\s^2^(Fo^2^)+(0.0709P)^2^+0.188P] where P=(Fo^2^+2Fc^2^)/3'
_refine_ls_weighting_scheme calc
_refine_ls_wR_factor_ref 0.1302
_reflns_number_gt 4549
_reflns_number_total 5229
_reflns_threshold_expression I>2\s(I)
_cod_data_source_file hb2430.cif
_cod_data_source_block I
_cod_depositor_comments
;
The following automatic conversions were performed:
'_symmetry_cell_setting' value 'Triclinic' changed to 'triclinic'
according to '/home/saulius/struct/CIF-dictionaries/cif_core.dic'
dictionary named 'cif_core.dic' version 2.4.1 from 2010-06-29.

Automatic conversion script
Id: cif_fix_enum 1527 2010-12-29 10:47:43Z saulius 

The following automatic conversions were performed:

'_symmetry_cell_setting' value 'Triclinic' changed to 'triclinic'
according to /home/saulius/struct/CIF-dictionaries/cif_core.dic
dictionary named 'cif_core.dic' version 2.4.1 from 2010-06-29.

Automatic conversion script
Id: cif_fix_values 1715 2011-07-08 13:25:40Z adriana 
;
_cod_original_cell_volume 1138.90(19)
_cod_database_code 2214669
_cod_database_fobs_code 2214669

loop_
_symmetry_equiv_pos_as_xyz
'x, y, z'
'-x, -y, -z'

loop_
_atom_site_type_symbol
_atom_site_label
_atom_site_fract_x
_atom_site_fract_y
_atom_site_fract_z
_atom_site_U_iso_or_equiv
_atom_site_adp_type
_atom_site_calc_flag
_atom_site_refinement_flags
_atom_site_occupancy
_atom_site_disorder_assembly
_atom_site_disorder_group
S S 0.45829(6) 0.83000(4) 0.43847(3) 0.05704(14) Uani d . 1 . .
O O1 0.66977(18) 0.55834(12) 0.92626(9) 0.0652(3) Uani d . 1 . .
O O2 0.52874(18) 0.47350(11) 0.81277(8) 0.0621(3) Uani d . 1 . .
O O3 0.3863(2) 1.11302(13) 0.77587(9) 0.0747(4) Uani d . 1 . .
O O4 0.38192(18) 1.07621(12) 0.92019(8) 0.0638(3) Uani d . 1 . .
O O5 -0.2304(13) 0.9803(10) 0.8041(8) 0.090(2) Uani d P 0.5 A 1
O O5' -0.1923(13) 0.9289(10) 0.8221(8) 0.089(2) Uani d P 0.5 A 2
O O6 -0.04308(15) 1.06751(13) 0.83484(8) 0.0618(3) Uani d . 1 A .
N N1 0.39604(17) 1.03669(12) 0.84201(9) 0.0473(3) Uani d . 1 . .
N N2 0.32962(15) 0.93324(12) 0.60670(8) 0.0424(3) Uani d . 1 . .
H H2 0.3986 0.9801 0.5912 0.051 Uiso calc R 1 . .
N N3 0.18386(16) 0.80205(12) 0.56207(8) 0.0447(3) Uani d . 1 . .
C C1 0.56626(19) 0.65847(15) 0.87698(10) 0.0461(3) Uani d . 1 . .
C C2 0.4914(2) 0.61169(14) 0.81356(10) 0.0457(3) Uani d . 1 . .
C C3 0.38765(19) 0.70637(14) 0.75925(9) 0.0434(3) Uani d . 1 . .
H H3 0.3384 0.6746 0.718 0.052 Uiso calc R 1 . .
C C4 0.35371(17) 0.84891(13) 0.76403(8) 0.0372(3) Uani d . 1 . .
C C5 0.42686(17) 0.89020(13) 0.82832(9) 0.0381(3) Uani d . 1 . .
C C6 0.53023(18) 0.79808(14) 0.88500(9) 0.0429(3) Uani d . 1 . .
H H6 0.5748 0.8307 0.9281 0.052 Uiso calc R 1 . .
C C7 0.7410(3) 0.6026(2) 0.99266(16) 0.0827(6) Uani d . 1 . .
H H7A 0.8186 0.6497 0.9626 0.124 Uiso calc R 1 . .
H H7B 0.8086 0.5235 1.0242 0.124 Uiso calc R 1 . .
H H7C 0.6444 0.6649 1.0362 0.124 Uiso calc R 1 . .
C C8 0.4525(3) 0.41968(18) 0.75192(14) 0.0709(5) Uani d . 1 . .
H H8A 0.3236 0.4612 0.7673 0.106 Uiso calc R 1 . .
H H8B 0.4892 0.3208 0.7582 0.106 Uiso calc R 1 . .
H H8C 0.4936 0.441 0.6895 0.106 Uiso calc R 1 . .
C C9 0.23486(17) 0.94602(13) 0.70240(9) 0.0384(3) Uani d . 1 . .
H H9 0.2029 1.0416 0.7236 0.046 Uiso calc R 1 . .
C C10 0.31935(18) 0.85618(13) 0.54131(9) 0.0411(3) Uani d . 1 . .
C C11 0.04369(18) 0.84849(14) 0.64043(10) 0.0437(3) Uani d . 1 . .
C C12 0.06332(18) 0.92001(14) 0.70715(10) 0.0421(3) Uani d . 1 A .
C C13 -0.0804(2) 0.97947(18) 0.78865(11) 0.0547(4) Uani d . 1 . .
C C14 -0.1783(3) 1.1408(2) 0.91359(14) 0.0761(5) Uani d . 1 . .
H H14A -0.2157 1.0754 0.954 0.091 Uiso calc R 1 A .
H H14B -0.2831 1.2066 0.8929 0.091 Uiso calc R 1 . .
C C15 -0.0993(3) 1.2135(3) 0.96261(17) 0.0924(7) Uani d . 1 A .
H H15A 0.0002 1.1472 0.9857 0.139 Uiso calc R 1 . .
H H15B -0.1884 1.2664 1.0131 0.139 Uiso calc R 1 . .
H H15C -0.0577 1.2748 0.9213 0.139 Uiso calc R 1 . .
C C16 -0.1218(2) 0.8164(2) 0.63980(14) 0.0648(4) Uani d . 1 . .
H H16A -0.2048 0.8462 0.6973 0.097 Uiso calc R 1 . .
H H16B -0.0885 0.7182 0.6316 0.097 Uiso calc R 1 . .
H H16C -0.1776 0.8643 0.5902 0.097 Uiso calc R 1 . .
C C17 0.1732(2) 0.71097(15) 0.49452(10) 0.0456(3) Uani d . 1 . .
C C18 0.2479(2) 0.56988(15) 0.50319(11) 0.0495(3) Uani d . 1 . .
H H18 0.3075 0.5323 0.5513 0.059 Uiso calc R 1 . .
C C19 0.2334(2) 0.48365(17) 0.43937(13) 0.0602(4) Uani d . 1 . .
H H19 0.2839 0.3878 0.4446 0.072 Uiso calc R 1 . .
C C20 0.1453(3) 0.53926(19) 0.36889(13) 0.0667(5) Uani d . 1 . .
H H20 0.1357 0.4812 0.3264 0.08 Uiso calc R 1 . .
C C21 0.0711(3) 0.6803(2) 0.36084(14) 0.0750(5) Uani d . 1 . .
H H21 0.0114 0.7178 0.3127 0.09 Uiso calc R 1 . .
C C22 0.0843(3) 0.76721(18) 0.42366(13) 0.0653(5) Uani d . 1 . .
H H22 0.0336 0.863 0.4182 0.078 Uiso calc R 1 . .

loop_
_atom_site_aniso_label
_atom_site_aniso_U_11
_atom_site_aniso_U_22
_atom_site_aniso_U_33
_atom_site_aniso_U_12
_atom_site_aniso_U_13
_atom_site_aniso_U_23
S 0.0731(3) 0.0625(3) 0.0431(2) -0.0406(2) 0.00476(17) -0.00769(16)
O1 0.0813(8) 0.0456(6) 0.0700(7) -0.0122(6) -0.0376(6) -0.0021(5)
O2 0.0946(9) 0.0369(5) 0.0626(7) -0.0250(6) -0.0302(6) -0.0007(5)
O3 0.1192(11) 0.0593(7) 0.0756(8) -0.0612(8) -0.0346(8) 0.0162(6)
O4 0.0815(8) 0.0499(6) 0.0617(7) -0.0215(6) -0.0166(6) -0.0194(5)
O5 0.050(2) 0.132(7) 0.093(5) -0.047(4) 0.014(2) -0.040(4)
O5' 0.080(5) 0.122(6) 0.079(4) -0.071(5) 0.026(3) -0.019(3)
O6 0.0557(6) 0.0628(7) 0.0611(7) -0.0246(5) 0.0126(5) -0.0179(5)
N1 0.0533(7) 0.0435(6) 0.0530(7) -0.0261(5) -0.0100(5) -0.0051(5)
N2 0.0493(6) 0.0475(6) 0.0393(6) -0.0309(5) -0.0028(5) 0.0008(4)
N3 0.0509(6) 0.0445(6) 0.0470(6) -0.0272(5) -0.0085(5) -0.0019(5)
C1 0.0484(7) 0.0447(7) 0.0446(7) -0.0150(6) -0.0096(6) -0.0055(6)
C2 0.0574(8) 0.0368(7) 0.0449(7) -0.0193(6) -0.0089(6) -0.0048(5)
C3 0.0526(7) 0.0403(7) 0.0425(7) -0.0216(6) -0.0102(6) -0.0056(5)
C4 0.0393(6) 0.0387(6) 0.0356(6) -0.0195(5) -0.0004(5) -0.0044(5)
C5 0.0388(6) 0.0379(6) 0.0398(6) -0.0199(5) 0.0007(5) -0.0074(5)
C6 0.0435(7) 0.0470(7) 0.0417(7) -0.0202(6) -0.0061(5) -0.0081(5)
C7 0.1015(15) 0.0638(11) 0.0877(14) -0.0146(10) -0.0580(13) -0.0021(10)
C8 0.1120(15) 0.0466(9) 0.0721(11) -0.0417(10) -0.0328(11) -0.0006(8)
C9 0.0419(6) 0.0363(6) 0.0395(6) -0.0198(5) -0.0023(5) -0.0018(5)
C10 0.0479(7) 0.0380(6) 0.0419(7) -0.0216(6) -0.0079(5) 0.0035(5)
C11 0.0423(7) 0.0399(7) 0.0529(8) -0.0205(6) -0.0086(6) 0.0044(5)
C12 0.0402(7) 0.0411(7) 0.0471(7) -0.0193(5) -0.0057(5) 0.0038(5)
C13 0.0459(8) 0.0655(9) 0.0538(8) -0.0257(7) -0.0007(6) -0.0023(7)
C14 0.0600(10) 0.0847(13) 0.0672(11) -0.0180(10) 0.0148(9) -0.0229(10)
C15 0.0887(15) 0.0849(15) 0.0886(15) -0.0272(12) 0.0184(12) -0.0394(12)
C16 0.0544(9) 0.0724(11) 0.0808(12) -0.0386(9) -0.0101(8) -0.0065(9)
C17 0.0536(8) 0.0428(7) 0.0486(7) -0.0256(6) -0.0124(6) 0.0004(6)
C18 0.0551(8) 0.0448(7) 0.0536(8) -0.0226(6) -0.0144(6) 0.0044(6)
C19 0.0711(10) 0.0429(8) 0.0718(11) -0.0268(7) -0.0126(8) -0.0043(7)
C20 0.0886(13) 0.0644(10) 0.0639(10) -0.0435(10) -0.0193(9) -0.0084(8)
C21 0.1055(15) 0.0693(11) 0.0692(11) -0.0398(11) -0.0457(11) 0.0091(9)
C22 0.0893(13) 0.0454(8) 0.0726(11) -0.0266(8) -0.0392(10) 0.0089(7)

loop_
_atom_type_symbol
_atom_type_description
_atom_type_scat_dispersion_real
_atom_type_scat_dispersion_imag
_atom_type_scat_source
C C 0.0033 0.0016 'International Tables Vol C Tables 4.2.6.8 and 6.1.1.4'
H H 0 0 'International Tables Vol C Tables 4.2.6.8 and 6.1.1.4'
N N 0.0061 0.0033 'International Tables Vol C Tables 4.2.6.8 and 6.1.1.4'
O O 0.0106 0.006 'International Tables Vol C Tables 4.2.6.8 and 6.1.1.4'
S S 0.1246 0.1234 'International Tables Vol C Tables 4.2.6.8 and 6.1.1.4'

loop_
_geom_angle_atom_site_label_1
_geom_angle_atom_site_label_2
_geom_angle_atom_site_label_3
_geom_angle
C1 O1 C7 116.94(13)
C2 O2 C8 117.96(12)
C13 O6 C14 117.29(14)
O3 N1 O4 123.17(13)
O3 N1 C5 119.24(12)
O4 N1 C5 117.60(12)
C10 N2 C9 126.12(11)
C10 N2 H2 116.9
C9 N2 H2 116.9
C10 N3 C11 121.49(11)
C10 N3 C17 118.25(12)
C11 N3 C17 119.66(11)
O1 C1 C6 124.99(13)
O1 C1 C2 115.74(12)
C6 C1 C2 119.27(13)
O2 C2 C3 125.40(12)
O2 C2 C1 115.11(13)
C3 C2 C1 119.49(12)
C2 C3 C4 122.31(12)
C2 C3 H3 118.8
C4 C3 H3 118.8
C5 C4 C3 116.15(12)
C5 C4 C9 125.22(11)
C3 C4 C9 118.58(11)
C4 C5 C6 123.17(12)
C4 C5 N1 121.33(12)
C6 C5 N1 115.50(11)
C1 C6 C5 119.56(12)
C1 C6 H6 120.2
C5 C6 H6 120.2
O1 C7 H7A 109.5
O1 C7 H7B 109.5
H7A C7 H7B 109.5
O1 C7 H7C 109.5
H7A C7 H7C 109.5
H7B C7 H7C 109.5
O2 C8 H8A 109.5
O2 C8 H8B 109.5
H8A C8 H8B 109.5
O2 C8 H8C 109.5
H8A C8 H8C 109.5
H8B C8 H8C 109.5
N2 C9 C12 109.01(10)
N2 C9 C4 111.33(11)
C12 C9 C4 112.06(10)
N2 C9 H9 108.1
C12 C9 H9 108.1
C4 C9 H9 108.1
N2 C10 N3 116.24(12)
N2 C10 S 121.69(10)
N3 C10 S 122.04(10)
C12 C11 N3 119.26(12)
C12 C11 C16 124.83(14)
N3 C11 C16 115.88(13)
C11 C12 C13 122.83(13)
C11 C12 C9 121.15(12)
C13 C12 C9 116.02(12)
O5 C13 O5' 28.2(6)
O5 C13 O6 118.7(6)
O5' C13 O6 122.6(6)
O5 C13 C12 127.9(6)
O5' C13 C12 123.7(6)
O6 C13 C12 111.26(12)
O6 C14 C15 108.14(16)
O6 C14 H14A 110.1
C15 C14 H14A 110.1
O6 C14 H14B 110.1
C15 C14 H14B 110.1
H14A C14 H14B 108.4
C14 C15 H15A 109.5
C14 C15 H15B 109.5
H15A C15 H15B 109.5
C14 C15 H15C 109.5
H15A C15 H15C 109.5
H15B C15 H15C 109.5
C11 C16 H16A 109.5
C11 C16 H16B 109.5
H16A C16 H16B 109.5
C11 C16 H16C 109.5
H16A C16 H16C 109.5
H16B C16 H16C 109.5
C18 C17 C22 120.62(14)
C18 C17 N3 119.71(13)
C22 C17 N3 119.65(13)
C17 C18 C19 119.26(14)
C17 C18 H18 120.4
C19 C18 H18 120.4
C20 C19 C18 120.23(15)
C20 C19 H19 119.9
C18 C19 H19 119.9
C19 C20 C21 120.08(16)
C19 C20 H20 120
C21 C20 H20 120
C20 C21 C22 120.35(16)
C20 C21 H21 119.8
C22 C21 H21 119.8
C17 C22 C21 119.46(16)
C17 C22 H22 120.3
C21 C22 H22 120.3

loop_
_geom_bond_atom_site_label_1
_geom_bond_atom_site_label_2
_geom_bond_distance
S C10 1.6733(14)
O1 C1 1.3558(18)
O1 C7 1.414(2)
O2 C2 1.3496(16)
O2 C8 1.433(2)
O3 N1 1.2195(17)
O4 N1 1.2212(16)
O5 C13 1.194(10)
O5' C13 1.221(10)
O6 C13 1.325(2)
O6 C14 1.456(2)
N1 C5 1.4635(16)
N2 C10 1.3257(17)
N2 C9 1.4588(16)
N2 H2 0.86
N3 C10 1.3874(17)
N3 C11 1.4166(18)
N3 C17 1.4518(17)
C1 C6 1.3730(19)
C1 C2 1.4128(19)
C2 C3 1.378(2)
C3 C4 1.4020(18)
C3 H3 0.93
C4 C5 1.3833(17)
C4 C9 1.5228(18)
C5 C6 1.388(2)
C6 H6 0.93
C7 H7A 0.96
C7 H7B 0.96
C7 H7C 0.96
C8 H8A 0.96
C8 H8B 0.96
C8 H8C 0.96
C9 C12 1.5053(17)
C9 H9 0.98
C11 C12 1.3383(19)
C11 C16 1.505(2)
C12 C13 1.480(2)
C14 C15 1.457(3)
C14 H14A 0.97
C14 H14B 0.97
C15 H15A 0.96
C15 H15B 0.96
C15 H15C 0.96
C16 H16A 0.96
C16 H16B 0.96
C16 H16C 0.96
C17 C18 1.370(2)
C17 C22 1.376(2)
C18 C19 1.389(2)
C18 H18 0.93
C19 C20 1.367(3)
C19 H19 0.93
C20 C21 1.369(3)
C20 H20 0.93
C21 C22 1.379(2)
C21 H21 0.93
C22 H22 0.93

loop_
_geom_hbond_atom_site_label_D
_geom_hbond_atom_site_label_H
_geom_hbond_atom_site_label_A
_geom_hbond_site_symmetry_A
_geom_hbond_distance_DH
_geom_hbond_distance_HA
_geom_hbond_distance_DA
_geom_hbond_angle_DHA
_geom_hbond_publ_flag
N2 H2 S 2_676 0.86 2.61 3.4505(11) 167 y
C8 H8B O3 1_545 0.96 2.56 3.400(2) 146 y

loop_
_geom_torsion_atom_site_label_1
_geom_torsion_atom_site_label_2
_geom_torsion_atom_site_label_3
_geom_torsion_atom_site_label_4
_geom_torsion
C7 O1 C1 C6 1.9(2)
C7 O1 C1 C2 -177.74(17)
C8 O2 C2 C3 -1.2(2)
C8 O2 C2 C1 178.20(15)
O1 C1 C2 O2 2.0(2)
C6 C1 C2 O2 -177.72(13)
O1 C1 C2 C3 -178.59(14)
C6 C1 C2 C3 1.7(2)
O2 C2 C3 C4 179.72(14)
C1 C2 C3 C4 0.3(2)
C2 C3 C4 C5 -1.5(2)
C2 C3 C4 C9 -178.99(13)
C3 C4 C5 C6 0.75(19)
C9 C4 C5 C6 178.01(12)
C3 C4 C5 N1 -177.98(12)
C9 C4 C5 N1 -0.71(19)
O3 N1 C5 C4 -35.34(19)
O4 N1 C5 C4 144.93(13)
O3 N1 C5 C6 145.85(14)
O4 N1 C5 C6 -33.89(17)
O1 C1 C6 C5 177.86(14)
C2 C1 C6 C5 -2.5(2)
C4 C5 C6 C1 1.3(2)
N1 C5 C6 C1 -179.94(12)
C10 N2 C9 C12 -27.44(18)
C10 N2 C9 C4 96.69(15)
C5 C4 C9 N2 108.95(13)
C3 C4 C9 N2 -73.85(14)
C5 C4 C9 C12 -128.66(13)
C3 C4 C9 C12 48.54(16)
C9 N2 C10 N3 11.6(2)
C9 N2 C10 S -170.21(11)
C11 N3 C10 N2 12.12(19)
C17 N3 C10 N2 -176.78(12)
C11 N3 C10 S -166.08(10)
C17 N3 C10 S 5.02(18)
C10 N3 C11 C12 -16.1(2)
C17 N3 C11 C12 172.90(12)
C10 N3 C11 C16 161.79(14)
C17 N3 C11 C16 -9.19(19)
N3 C11 C12 C13 176.31(13)
C16 C11 C12 C13 -1.4(2)
N3 C11 C12 C9 -2.9(2)
C16 C11 C12 C9 179.39(14)
N2 C9 C12 C11 21.97(17)
C4 C9 C12 C11 -101.72(14)
N2 C9 C12 C13 -157.29(12)
C4 C9 C12 C13 79.02(15)
C14 O6 C13 O5 11.5(5)
C14 O6 C13 O5' -21.1(5)
C14 O6 C13 C12 176.21(15)
C11 C12 C13 O5 -4.6(5)
C9 C12 C13 O5 174.6(5)
C11 C12 C13 O5' 29.9(6)
C9 C12 C13 O5' -150.8(5)
C11 C12 C13 O6 -167.62(14)
C9 C12 C13 O6 11.62(19)
C13 O6 C14 C15 170.88(19)
C10 N3 C17 C18 97.45(16)
C11 N3 C17 C18 -91.28(17)
C10 N3 C17 C22 -84.14(19)
C11 N3 C17 C22 87.13(18)
C22 C17 C18 C19 0.2(2)
N3 C17 C18 C19 178.56(14)
C17 C18 C19 C20 -0.1(3)
C18 C19 C20 C21 0.1(3)
C19 C20 C21 C22 -0.1(3)
C18 C17 C22 C21 -0.2(3)
N3 C17 C22 C21 -178.56(17)
C20 C21 C22 C17 0.1(3)
